data_4350265
loop_
_publ_author_name
'Rodr\'iguez, Laura'
'Labisbal, Elena'
'Sousa-Pedrares, Antonio'
'Garc\'ia-Vazquez, Jos\'e Arturo'
'Romero, Jaime'
'Duran, Mar\'ia Luz'
'Real, Jos\'e A'
'Sousa, Antonio'

_publ_section_title
;
 Coordination chemistry of amine bis(phenolate) cobalt(II), nickel(II),
 and copper(II) complexes.
;
_journal_issue 19
_journal_name_full 'Inorganic chemistry'
_journal_page_first 7903
_journal_page_last 7914
_journal_paper_doi 10.1021/ic0602594
_journal_volume 45
_journal_year 2006
_chemical_formula_sum 'C48 H66 Co2 N6 O4'
_chemical_formula_weight 908.93
_space_group_IT_number 15
_space_group_name_Hall '-C 2yc'
_space_group_name_H-M_alt 'C 1 2/c 1'
_symmetry_cell_setting monoclinic
_symmetry_space_group_name_H-M 'C 1 2/c 1'
_atom_sites_solution_hydrogens geom
_atom_sites_solution_primary direct
_atom_sites_solution_secondary difmap
_audit_creation_method SHELXL-97
_cell_angle_alpha 90.00
_cell_angle_beta 95.410(6)
_cell_angle_gamma 90.00
_cell_formula_units_Z 4
_cell_length_a 23.057(6)
_cell_length_b 11.645(3)
_cell_length_c 17.383(4)
_cell_measurement_reflns_used 952
_cell_measurement_temperature 293(2)
_cell_measurement_theta_max 25.93
_cell_measurement_theta_min 2.24
_cell_volume 4647(2)
_computing_cell_refinement 'BRUKER Smart'
_computing_data_collection 'BRUKER Smart'
_computing_structure_refinement 'SHELXL-97 (Sheldrick, 1997)'
_computing_structure_solution 'SHELXS-97 (Sheldrick, 1990)'
_diffrn_ambient_temperature 293(2)
_diffrn_measured_fraction_theta_full 0.997
_diffrn_measured_fraction_theta_max 0.997
_diffrn_measurement_device_type 'Smart-CCD-1000 BRUKER'
_diffrn_measurement_method 'omega scans'
_diffrn_radiation_monochromator graphite
_diffrn_radiation_source 'fine-focus sealed tube'
_diffrn_radiation_type MoK\a
_diffrn_radiation_wavelength 0.71073
_diffrn_reflns_av_R_equivalents 0.0000
_diffrn_reflns_av_sigmaI/netI 0.0263
_diffrn_reflns_limit_h_max 28
_diffrn_reflns_limit_h_min -28
_diffrn_reflns_limit_k_max 14
_diffrn_reflns_limit_k_min 0
_diffrn_reflns_limit_l_max 21
_diffrn_reflns_limit_l_min 0
_diffrn_reflns_number 4791
_diffrn_reflns_theta_full 26.48
_diffrn_reflns_theta_max 26.48
_diffrn_reflns_theta_min 1.77
_exptl_absorpt_coefficient_mu 0.763
_exptl_absorpt_correction_T_max 0.9276
_exptl_absorpt_correction_T_min 0.7501
_exptl_absorpt_correction_type multi-scan
_exptl_crystal_colour Purple
_exptl_crystal_density_diffrn 1.299
_exptl_crystal_density_method 'not measured'
_exptl_crystal_description Prism
_exptl_crystal_F_000 1928
_exptl_crystal_size_max 0.40
_exptl_crystal_size_mid 0.39
_exptl_crystal_size_min 0.10
_refine_diff_density_max 0.309
_refine_diff_density_min -0.437
_refine_diff_density_rms '0.055 [Ni2L2(H2O)].H2O'
_refine_ls_extinction_method none
_refine_ls_goodness_of_fit_ref 1.081
_refine_ls_hydrogen_treatment constr
_refine_ls_matrix_type full
_refine_ls_number_parameters 272
_refine_ls_number_reflns 4791
_refine_ls_number_restraints 0
_refine_ls_restrained_S_all 1.081
_refine_ls_R_factor_all 0.0582
_refine_ls_R_factor_gt 0.0342
_refine_ls_shift/su_max 0.001
_refine_ls_shift/su_mean 0.000
_refine_ls_structure_factor_coef Fsqd
_refine_ls_weighting_details 'calc w=1/[\s^2^(Fo^2^)+(0.0419P)^2^+4.5905P] where P=(Fo^2^+2Fc^2^)/3'
_refine_ls_weighting_scheme calc
_refine_ls_wR_factor_gt 0.0813
_refine_ls_wR_factor_ref 0.0981
_reflns_number_gt 3619
_reflns_number_total 4791
_reflns_threshold_expression >2sigma(I)
_cod_data_source_file ic0602594si20060215_034918.cif
_cod_data_source_block l108
_cod_depositor_comments
;
The following automatic conversions were performed:

data item '_symmetry_cell_setting' value 'Monoclinic' was changed to
'monoclinic' in accordance with the
/home/saulius/struct/COD-crude-data/automatic-downloads/DataCite-retrospective/ACS/depositions/lib/dictionaries/cif_core.dic
dictionary named 'cif_core.dic' version 2.4.2 last updated on
2011-04-26.

Automatic conversion script
Id: cif_fix_values 6909 2019-04-08 15:41:33Z antanas 
;
_cod_original_cell_volume 4646.6(18)
_cod_original_sg_symbol_H-M 'C 2/c'
_cod_database_code 4350265

loop_
_symmetry_equiv_pos_as_xyz
'x, y, z'
'-x, y, -z+1/2'
'x+1/2, y+1/2, z'
'-x+1/2, y+1/2, -z+1/2'
'-x, -y, -z'
'x, -y, z-1/2'
'-x+1/2, -y+1/2, -z'
'x+1/2, -y+1/2, z-1/2'

loop_
_atom_site_label
_atom_site_type_symbol
_atom_site_fract_x
_atom_site_fract_y
_atom_site_fract_z
_atom_site_U_iso_or_equiv
_atom_site_adp_type
_atom_site_occupancy
_atom_site_symmetry_multiplicity
_atom_site_calc_flag
_atom_site_refinement_flags
Co1 Co 0.442352(12) 0.19925(3) 0.292173(16) 0.03429(10) Uani 1 1 d .
O1 O 0.41478(7) 0.33253(13) 0.34364(9) 0.0431(4) Uani 1 1 d .
O2 O 0.46801(6) 0.20751(14) 0.18617(8) 0.0410(4) Uani 1 1 d .
N1 N 0.35360(8) 0.15666(16) 0.24499(11) 0.0390(4) Uani 1 1 d .
N2 N 0.43235(9) 0.04537(17) 0.35865(11) 0.0463(5) Uani 1 1 d .
C1 C 0.36148(10) 0.34535(19) 0.36643(14) 0.0400(5) Uani 1 1 d .
C2 C 0.31132(10) 0.3127(2) 0.32051(14) 0.0420(5) Uani 1 1 d .
C3 C 0.25721(11) 0.3259(2) 0.34908(16) 0.0489(6) Uani 1 1 d .
H3 H 0.2241 0.3028 0.3184 0.059 Uiso 1 1 calc R
C4 C 0.25070(12) 0.3720(2) 0.42137(16) 0.0509(7) Uani 1 1 d .
C5 C 0.30028(13) 0.4064(2) 0.46642(15) 0.0516(6) Uani 1 1 d .
C6 C 0.35443(11) 0.3920(2) 0.43936(14) 0.0466(6) Uani 1 1 d .
H6 H 0.3874 0.4142 0.4708 0.056 Uiso 1 1 calc R
C7 C 0.19100(13) 0.3766(3) 0.45095(19) 0.0691(9) Uani 1 1 d .
H7A H 0.1623 0.3501 0.4114 0.104 Uiso 1 1 calc R
H7B H 0.1823 0.4542 0.4645 0.104 Uiso 1 1 calc R
H7C H 0.1906 0.3284 0.4957 0.104 Uiso 1 1 calc R
C8 C 0.29666(16) 0.4578(3) 0.54573(17) 0.0757(9) Uani 1 1 d .
H8A H 0.3352 0.4756 0.5685 0.114 Uiso 1 1 calc R
H8B H 0.2787 0.4037 0.5778 0.114 Uiso 1 1 calc R
H8C H 0.2738 0.5267 0.5412 0.114 Uiso 1 1 calc R
C9 C 0.31565(10) 0.2603(2) 0.24221(14) 0.0447(6) Uani 1 1 d .
H9A H 0.2769 0.2394 0.2199 0.054 Uiso 1 1 calc R
H9B H 0.3310 0.3171 0.2087 0.054 Uiso 1 1 calc R
C10 C 0.35387(10) 0.1083(2) 0.16607(13) 0.0463(6) Uani 1 1 d .
H10A H 0.3142 0.0881 0.1474 0.056 Uiso 1 1 calc R
H10B H 0.3765 0.0380 0.1693 0.056 Uiso 1 1 calc R
C11 C 0.43516(10) 0.2276(2) 0.11926(13) 0.0383(5) Uani 1 1 d .
C12 C 0.37800(10) 0.1860(2) 0.10752(13) 0.0405(5) Uani 1 1 d .
C13 C 0.34588(11) 0.2107(2) 0.03792(14) 0.0460(6) Uani 1 1 d .
H13 H 0.3074 0.1857 0.0309 0.055 Uiso 1 1 calc R
C14 C 0.36802(11) 0.2708(2) -0.02155(14) 0.0479(6) Uani 1 1 d .
C15 C 0.42581(11) 0.3093(2) -0.01032(13) 0.0448(5) Uani 1 1 d .
C16 C 0.45777(10) 0.2885(2) 0.06007(13) 0.0421(5) Uani 1 1 d .
H16 H 0.4957 0.3163 0.0679 0.051 Uiso 1 1 calc R
C17 C 0.33007(14) 0.2948(2) -0.09556(16) 0.0632(8) Uani 1 1 d .
H17A H 0.2922 0.2618 -0.0924 0.095 Uiso 1 1 calc R
H17B H 0.3475 0.2614 -0.1383 0.095 Uiso 1 1 calc R
H17C H 0.3264 0.3762 -0.1030 0.095 Uiso 1 1 calc R
C18 C 0.45482(13) 0.3702(3) -0.07317(15) 0.0615(7) Uani 1 1 d .
H18A H 0.4941 0.3896 -0.0544 0.092 Uiso 1 1 calc R
H18B H 0.4336 0.4390 -0.0877 0.092 Uiso 1 1 calc R
H18C H 0.4552 0.3206 -0.1173 0.092 Uiso 1 1 calc R
C19 C 0.33229(11) 0.0685(2) 0.29698(16) 0.0520(6) Uani 1 1 d .
H19A H 0.3000 0.0271 0.2701 0.062 Uiso 1 1 calc R
H19B H 0.3183 0.1056 0.3417 0.062 Uiso 1 1 calc R
C20 C 0.38030(12) -0.0148(2) 0.32317(16) 0.0566(7) Uani 1 1 d .
H20A H 0.3664 -0.0678 0.3603 0.068 Uiso 1 1 calc R
H20B H 0.3906 -0.0590 0.2792 0.068 Uiso 1 1 calc R
C21 C 0.42426(13) 0.0813(2) 0.43837(14) 0.0590(7) Uani 1 1 d .
H21A H 0.4585 0.1210 0.4601 0.088 Uiso 1 1 calc R
H21B H 0.4179 0.0148 0.4691 0.088 Uiso 1 1 calc R
H21C H 0.3912 0.1315 0.4378 0.088 Uiso 1 1 calc R
C22 C 0.48277(14) -0.0340(3) 0.36254(18) 0.0690(8) Uani 1 1 d .
H22A H 0.5168 0.0049 0.3855 0.104 Uiso 1 1 calc R
H22B H 0.4892 -0.0586 0.3113 0.104 Uiso 1 1 calc R
H22C H 0.4749 -0.0996 0.3933 0.104 Uiso 1 1 calc R
N1S N 0.4183(2) 0.2595(4) -0.2964(3) 0.1374(16) Uani 1 1 d .
C1S C 0.4191(2) 0.3543(5) -0.2947(2) 0.1034(14) Uani 1 1 d .
C2S C 0.4230(3) 0.4771(5) -0.2942(3) 0.186(3) Uani 1 1 d .
H2S1 H 0.4557 0.5006 -0.2594 0.279 Uiso 1 1 calc R
H2S2 H 0.3879 0.5090 -0.2775 0.279 Uiso 1 1 calc R
H2S3 H 0.4281 0.5040 -0.3454 0.279 Uiso 1 1 calc R

loop_
_atom_site_aniso_label
_atom_site_aniso_U_11
_atom_site_aniso_U_22
_atom_site_aniso_U_33
_atom_site_aniso_U_23
_atom_site_aniso_U_13
_atom_site_aniso_U_12
Co1 0.03479(17) 0.03384(16) 0.03496(16) 0.00029(13) 0.00713(11) -0.00017(12)
O1 0.0405(9) 0.0376(9) 0.0520(10) -0.0068(7) 0.0086(7) -0.0018(7)
O2 0.0328(8) 0.0564(10) 0.0338(8) 0.0022(7) 0.0036(6) -0.0010(7)
N1 0.0378(10) 0.0361(10) 0.0440(11) -0.0031(8) 0.0087(8) -0.0048(8)
N2 0.0532(12) 0.0402(11) 0.0470(11) 0.0071(9) 0.0138(9) 0.0028(9)
C1 0.0447(13) 0.0297(11) 0.0468(13) 0.0033(10) 0.0097(10) 0.0025(9)
C2 0.0422(12) 0.0374(12) 0.0475(13) 0.0036(10) 0.0104(10) 0.0064(10)
C3 0.0444(14) 0.0436(14) 0.0601(16) 0.0108(12) 0.0125(11) 0.0102(11)
C4 0.0612(16) 0.0351(13) 0.0609(16) 0.0156(12) 0.0298(13) 0.0149(12)
C5 0.0776(19) 0.0317(12) 0.0492(14) 0.0085(11) 0.0250(13) 0.0111(12)
C6 0.0603(15) 0.0351(12) 0.0457(13) 0.0002(10) 0.0110(11) 0.0017(11)
C7 0.0722(19) 0.0538(17) 0.089(2) 0.0227(16) 0.0470(17) 0.0213(15)
C8 0.109(3) 0.0636(19) 0.0598(18) -0.0025(15) 0.0358(18) 0.0103(18)
C9 0.0366(12) 0.0485(14) 0.0486(14) -0.0009(11) 0.0018(10) 0.0046(10)
C10 0.0420(13) 0.0461(14) 0.0506(14) -0.0134(11) 0.0041(10) -0.0090(11)
C11 0.0376(12) 0.0428(13) 0.0344(11) -0.0061(9) 0.0032(9) 0.0048(9)
C12 0.0392(12) 0.0425(13) 0.0400(12) -0.0100(10) 0.0042(9) 0.0012(10)
C13 0.0421(13) 0.0461(14) 0.0483(14) -0.0146(11) -0.0038(10) 0.0059(11)
C14 0.0558(15) 0.0444(14) 0.0417(13) -0.0108(11) -0.0047(11) 0.0152(11)
C15 0.0546(14) 0.0430(13) 0.0368(12) -0.0039(10) 0.0043(10) 0.0127(11)
C16 0.0407(12) 0.0469(14) 0.0391(12) -0.0023(10) 0.0058(9) 0.0030(10)
C17 0.0759(19) 0.0567(17) 0.0527(16) -0.0083(13) -0.0167(14) 0.0188(15)
C18 0.077(2) 0.0631(18) 0.0452(15) 0.0081(13) 0.0092(13) 0.0150(15)
C19 0.0502(15) 0.0460(14) 0.0614(16) 0.0015(12) 0.0139(12) -0.0126(12)
C20 0.0720(18) 0.0373(13) 0.0622(16) 0.0053(12) 0.0152(14) -0.0075(13)
C21 0.0747(19) 0.0574(17) 0.0474(15) 0.0097(13) 0.0192(13) -0.0044(14)
C22 0.078(2) 0.0571(18) 0.075(2) 0.0212(15) 0.0213(16) 0.0242(15)
N1S 0.173(4) 0.100(3) 0.138(4) 0.018(3) 0.013(3) 0.002(3)
C1S 0.141(4) 0.098(3) 0.069(2) 0.001(2) -0.002(2) 0.024(3)
C2S 0.329(9) 0.097(4) 0.119(4) -0.032(3) -0.045(5) 0.053(5)

loop_
_atom_type_symbol
_atom_type_description
_atom_type_scat_dispersion_real
_atom_type_scat_dispersion_imag
_atom_type_scat_source
C C 0.0033 0.0016 'International Tables Vol C Tables 4.2.6.8 and 6.1.1.4'
H H 0.0000 0.0000 'International Tables Vol C Tables 4.2.6.8 and 6.1.1.4'
N N 0.0061 0.0033 'International Tables Vol C Tables 4.2.6.8 and 6.1.1.4'
O O 0.0106 0.0060 'International Tables Vol C Tables 4.2.6.8 and 6.1.1.4'
Co Co 0.3494 0.9721 'International Tables Vol C Tables 4.2.6.8 and 6.1.1.4'

loop_
_geom_angle_atom_site_label_1
_geom_angle_atom_site_label_2
_geom_angle_atom_site_label_3
_geom_angle
_geom_angle_site_symmetry_1
_geom_angle_site_symmetry_3
O1 Co1 O2 122.03(7) . .
O1 Co1 O2 104.21(7) . 2_655
O2 Co1 O2 77.70(7) . 2_655
O1 Co1 N2 111.31(7) . .
O2 Co1 N2 126.34(7) . .
O2 Co1 N2 95.55(7) 2_655 .
O1 Co1 N1 91.08(7) . .
O2 Co1 N1 90.75(7) . .
O2 Co1 N1 164.15(7) 2_655 .
N2 Co1 N1 82.47(8) . .
O1 Co1 Co1 123.00(5) . 2_655
O2 Co1 Co1 39.87(4) . 2_655
O2 Co1 Co1 38.09(4) 2_655 2_655
N2 Co1 Co1 112.74(5) . 2_655
N1 Co1 Co1 128.68(5) . 2_655
C1 O1 Co1 125.49(14) . .
C11 O2 Co1 128.01(13) . .
C11 O2 Co1 129.50(13) . 2_655
Co1 O2 Co1 102.04(7) . 2_655
C19 N1 C10 109.36(19) . .
C19 N1 C9 110.71(18) . .
C10 N1 C9 109.34(18) . .
C19 N1 Co1 106.29(14) . .
C10 N1 Co1 110.32(13) . .
C9 N1 Co1 110.77(14) . .
C20 N2 C21 111.0(2) . .
C20 N2 C22 109.1(2) . .
C21 N2 C22 107.6(2) . .
C20 N2 Co1 107.15(15) . .
C21 N2 Co1 107.27(15) . .
C22 N2 Co1 114.80(15) . .
O1 C1 C2 122.5(2) . .
O1 C1 C6 120.0(2) . .
C2 C1 C6 117.5(2) . .
C3 C2 C1 119.2(2) . .
C3 C2 C9 120.4(2) . .
C1 C2 C9 120.4(2) . .
C4 C3 C2 122.8(3) . .
C5 C4 C3 118.1(2) . .
C5 C4 C7 121.8(3) . .
C3 C4 C7 120.0(3) . .
C4 C5 C6 119.7(2) . .
C4 C5 C8 121.1(3) . .
C6 C5 C8 119.1(3) . .
C5 C6 C1 122.6(3) . .
N1 C9 C2 112.85(19) . .
N1 C10 C12 115.52(19) . .
O2 C11 C16 120.5(2) . .
O2 C11 C12 120.7(2) . .
C16 C11 C12 118.8(2) . .
C13 C12 C11 118.2(2) . .
C13 C12 C10 120.8(2) . .
C11 C12 C10 120.8(2) . .
C14 C13 C12 123.5(2) . .
C13 C14 C15 118.0(2) . .
C13 C14 C17 120.3(2) . .
C15 C14 C17 121.7(3) . .
C16 C15 C14 119.0(2) . .
C16 C15 C18 119.0(2) . .
C14 C15 C18 122.0(2) . .
C15 C16 C11 122.4(2) . .
N1 C19 C20 110.7(2) . .
N2 C20 C19 111.5(2) . .
N1S C1S C2S 176.9(7) . .

loop_
_geom_bond_atom_site_label_1
_geom_bond_atom_site_label_2
_geom_bond_distance
_geom_bond_site_symmetry_2
Co1 O1 1.9289(16) .
Co1 O2 1.9900(15) .
Co1 O2 2.0678(16) 2_655
Co1 N2 2.156(2) .
Co1 N1 2.1885(19) .
Co1 Co1 3.1547(8) 2_655
O1 C1 1.335(3) .
O2 C11 1.347(3) .
O2 Co1 2.0678(16) 2_655
N1 C19 1.482(3) .
N1 C10 1.484(3) .
N1 C9 1.489(3) .
N2 C20 1.474(3) .
N2 C21 1.476(3) .
N2 C22 1.482(3) .
C1 C2 1.395(3) .
C1 C6 1.403(3) .
C2 C3 1.394(3) .
C2 C9 1.504(3) .
C3 C4 1.388(4) .
C4 C5 1.383(4) .
C4 C7 1.515(3) .
C5 C6 1.385(3) .
C5 C8 1.512(4) .
C10 C12 1.507(3) .
C11 C16 1.391(3) .
C11 C12 1.401(3) .
C12 C13 1.388(3) .
C13 C14 1.385(4) .
C14 C15 1.402(4) .
C14 C17 1.512(3) .
C15 C16 1.389(3) .
C15 C18 1.510(4) .
C19 C20 1.509(4) .
N1S C1S 1.105(6) .
C1S C2S 1.432(7) .
